data_7046000
loop_
_publ_author_name
'Leng, Ji-Dong'
'Goodwin, Conrad A. P.'
'Vitorica-Yrezabal, I\~nigo J'
'Mills, David P.'

_publ_section_title
;
 Salt metathesis routes to homoleptic near-linear Mg(ii) and Ca(ii) bulky
 bis(silyl)amide complexes.
;
_journal_issue 36
_journal_name_full 'Dalton transactions (Cambridge, England : 2003)'
_journal_page_first 12526
_journal_page_last 12533
_journal_paper_doi 10.1039/c8dt00802g
_journal_volume 47
_journal_year 2018
_chemical_formula_moiety 'C72 H60 Mg N2 Si4'
_chemical_formula_sum 'C72 H60 Mg N2 Si4'
_chemical_formula_weight 1089.89
_space_group_crystal_system tetragonal
_space_group_IT_number 114
_space_group_name_Hall 'P -4 2n'
_space_group_name_H-M_alt 'P -4 21 c'
_symmetry_space_group_name_Hall 'P -4 2n'
_symmetry_space_group_name_H-M 'P -4 21 c'
_atom_sites_solution_hydrogens geom
_audit_creation_date 2018-02-18
_audit_creation_method
;
Olex2 1.2
(compiled 2017.08.10 svn.r3458 for OlexSys, GUI svn.r5381)
;
_audit_update_record
;
2018-02-25 deposited with the CCDC.
2018-04-10 downloaded from the CCDC.
;
_cell_angle_alpha 90
_cell_angle_beta 90
_cell_angle_gamma 90
_cell_formula_units_Z 2
_cell_length_a 13.9967(4)
_cell_length_b 13.9967(4)
_cell_length_c 14.5303(6)
_cell_measurement_reflns_used 8505
_cell_measurement_temperature 100.00(1)
_cell_measurement_theta_max 74.5560
_cell_measurement_theta_min 4.3800
_cell_volume 2846.60(16)
_computing_cell_refinement 'CrysAlisPro 1.171.39.30c (Rigaku OD, 2017)'
_computing_data_collection 'CrysAlisPro 1.171.39.30c (Rigaku OD, 2017)'
_computing_data_reduction 'CrysAlisPro 1.171.39.30c (Rigaku OD, 2017)'
_computing_molecular_graphics 'Olex2 (Dolomanov et al., 2009)'
_computing_publication_material 'Olex2 (Dolomanov et al., 2009)'
_computing_structure_refinement 'ShelXL (Sheldrick, 2015)'
_computing_structure_solution 'ShelXT (Sheldrick, 2015)'
_diffrn_ambient_temperature 100.000(10)
_diffrn_detector 'CCD plate'
_diffrn_detector_area_resol_mean 7.9
_diffrn_detector_type 'CCD area detector'
_diffrn_measured_fraction_theta_full 1.000
_diffrn_measured_fraction_theta_max 1.000
_diffrn_measurement_details
;
List of Runs (angles in degrees, time in seconds):

  # Type    Start    End  Width  t~exp~   \w     \q     \k     \f   Frames
#--------------------------------------------------------------------------
  1  \w    102.65 244.65   2.00   20.00    --  112.00  73.87-145.79   71
  2  \w    -98.44  57.56   2.00   15.00    --  -70.00  73.87 -85.79   78
  3  \f    106.63 330.61   2.00   20.00  99.21 113.00  73.87    --   112
  4  \f     59.31 281.29   2.00   20.00 161.47 110.00  73.87    --   111
  5  \w    -31.39  70.61   2.00   15.00    --  -80.00  73.87 174.21   51
  6  \w    -44.29  49.71   2.00   15.00    --  -15.00  73.87 -50.79   47
  7  \f    227.78 311.77   2.00   20.00-135.79 110.00  73.87    --    42
  8  \f      3.70 139.68   2.00   20.00 108.82 110.00  73.87    --    68
  9  \f     32.34 102.27   2.00   15.00 -34.23 -14.50  73.87    --    35
 10  \w    160.80 232.80   2.00   20.00    --  113.00  73.87 174.21   36
 11  \w    124.35 210.35   2.00   20.00    --  100.00  73.87  89.21   43
 12  \w    143.98 213.98   2.00   20.00    --  110.00  73.87  34.21   35
 13  \w    174.71 246.71   2.00   20.00    --   90.00  73.87  -0.79   36
 14  \f    162.43 258.42   2.00   20.00 143.19 110.00  73.87    --    48
;
_diffrn_measurement_device 'abstract diffractometer'
_diffrn_measurement_device_type 'Saxi-CrysAlisPro-abstract goniometer imported SAXI images'
_diffrn_measurement_method '\w and \f scans'
_diffrn_orient_matrix_type 'CrysAlisPro convention (1999,Acta A55,543-557)'
_diffrn_orient_matrix_UB_11 0.0346747000
_diffrn_orient_matrix_UB_12 0.0634550000
_diffrn_orient_matrix_UB_13 0.0797931000
_diffrn_orient_matrix_UB_21 0.0668909000
_diffrn_orient_matrix_UB_22 0.0535500000
_diffrn_orient_matrix_UB_23 -0.0665186000
_diffrn_orient_matrix_UB_31 -0.0803344000
_diffrn_orient_matrix_UB_32 0.0722642000
_diffrn_orient_matrix_UB_33 -0.0208278000
_diffrn_radiation_monochromator graphite
_diffrn_radiation_probe x-ray
_diffrn_radiation_type CuK\a
_diffrn_radiation_wavelength 1.54184
_diffrn_reflns_av_R_equivalents 0.0494
_diffrn_reflns_av_unetI/netI 0.0227
_diffrn_reflns_Laue_measured_fraction_full 1.000
_diffrn_reflns_Laue_measured_fraction_max 1.000
_diffrn_reflns_limit_h_max 16
_diffrn_reflns_limit_h_min -16
_diffrn_reflns_limit_k_max 16
_diffrn_reflns_limit_k_min -16
_diffrn_reflns_limit_l_max 17
_diffrn_reflns_limit_l_min -17
_diffrn_reflns_number 17572
_diffrn_reflns_point_group_measured_fraction_full 0.997
_diffrn_reflns_point_group_measured_fraction_max 0.997
_diffrn_reflns_theta_full 67.684
_diffrn_reflns_theta_max 68.206
_diffrn_reflns_theta_min 4.386
_diffrn_source 'fine-focus sealed X-ray tube'
_diffrn_source_type 'Enhance (Cu) X-ray Source'
_exptl_absorpt_coefficient_mu 1.430
_exptl_absorpt_correction_T_max 1.00000
_exptl_absorpt_correction_T_min 0.63770
_exptl_absorpt_correction_type multi-scan
_exptl_absorpt_process_details
;
CrysAlisPro 1.171.39.30c (Rigaku Oxford Diffraction, 2017)
Empirical absorption correction using spherical harmonics,
 implemented in SCALE3 ABSPACK scaling algorithm.
;
_exptl_crystal_colour 'clear colourless'
_exptl_crystal_colour_lustre clear
_exptl_crystal_colour_primary colourless
_exptl_crystal_density_diffrn 1.272
_exptl_crystal_description block
_exptl_crystal_F_000 1148
_exptl_crystal_size_max 0.2
_exptl_crystal_size_mid 0.1
_exptl_crystal_size_min 0.1
_refine_diff_density_max 0.213
_refine_diff_density_min -0.220
_refine_diff_density_rms 0.033
_refine_ls_abs_structure_details
;
 Flack x determined using 1020 quotients [(I+)-(I-)]/[(I+)+(I-)]
 (Parsons, Flack and Wagner, Acta Cryst. B69 (2013) 249-259).
;
_refine_ls_abs_structure_Flack 0.006(19)
_refine_ls_extinction_method none
_refine_ls_goodness_of_fit_ref 1.064
_refine_ls_hydrogen_treatment constr
_refine_ls_matrix_type full
_refine_ls_number_parameters 179
_refine_ls_number_reflns 2604
_refine_ls_number_restraints 0
_refine_ls_restrained_S_all 1.064
_refine_ls_R_factor_all 0.0319
_refine_ls_R_factor_gt 0.0293
_refine_ls_shift/su_max 0.000
_refine_ls_shift/su_mean 0.000
_refine_ls_structure_factor_coef Fsqd
_refine_ls_weighting_details 'w=1/[\s^2^(Fo^2^)+(0.0463P)^2^+0.4933P] where P=(Fo^2^+2Fc^2^)/3'
_refine_ls_weighting_scheme calc
_refine_ls_wR_factor_gt 0.0753
_refine_ls_wR_factor_ref 0.0770
_reflns_Friedel_coverage 0.764
_reflns_Friedel_fraction_full 0.992
_reflns_Friedel_fraction_max 0.992
_reflns_number_gt 2450
_reflns_number_total 2604
_reflns_threshold_expression 'I > 2\s(I)'
_cod_data_source_file c8dt00802g2.cif
_cod_data_source_block 4
_cod_depositor_comments 'Adding full bibliography for 7045998--7046003.cif.'
_cod_original_cell_volume 2846.6(2)
_cod_database_code 7046000
_manchester_internal_coll_name adpm271
_manchester_internal_coll_client JDL
_manchester_internal_coll_type custom
_manchester_internal_coll_frame_time 15/20s
_manchester_internal_coll_frame_width 1
_manchester_internal_coll_frame_method '\w and \f scans'
_manchester_internal_coll_user JDL
_manchester_internal_coll_date 21/12/15
_manchester_internal_process_user CAPG
_manchester_internal_process_date 15/2/18
_manchester_internal_solution_user CAPG
_manchester_internal_solution_date 16/2/18
_manchester_internal_refinement_user CAPG
_manchester_internal_refinement_date 17/2/18
_manchester_internal_validation_user IVJY
_manchester_internal_validation_date 23/2/18
_manchester_internal_archive_date 23/2/18
_shelx_shelxl_version_number 2018/1
_chemical_oxdiff_formula 'C11 H10 N O'
_shelx_space_group_comment
;
The symmetry employed for this shelxl refinement is uniquely defined
by the following loop, which should always be used as a source of
symmetry information in preference to the above space-group names.
They are only intended as comments.
;
_shelx_estimated_absorpt_t_max 0.870
_shelx_estimated_absorpt_t_min 0.763
_reflns_odcompleteness_completeness 99.93
_reflns_odcompleteness_iscentric 1
_reflns_odcompleteness_theta 66.97
_olex2_refinement_description
;
1. Fixed Uiso
 At 1.2 times of:
  All C(H) groups
2.a Aromatic/amide H refined with riding coordinates:
 C2(H2), C3(H3), C4(H4), C5(H5), C6(H6), C8(H8), C9(H9), C10(H10), C11(H11),
 C12(H12), C14(H14), C15(H15), C16(H16), C17(H17), C18(H18)
;
_olex2_exptl_crystal_mounting_method 'From fomblin on a microscope slide.'
_olex2_submission_special_instructions 'No special instructions were received'
_oxdiff_exptl_absorpt_empirical_details
;
Empirical correction (ABSPACK) includes:
- Absorption correction using spherical harmonics
- Frame scaling
- Detector area scaling
;
_oxdiff_exptl_absorpt_empirical_full_max 1.528
_oxdiff_exptl_absorpt_empirical_full_min 0.735

loop_
_space_group_symop_operation_xyz
'x, y, z'
'-x, -y, z'
'y, -x, -z'
'-y, x, -z'
'-x+1/2, y+1/2, -z+1/2'
'x+1/2, -y+1/2, -z+1/2'
'-y+1/2, -x+1/2, z+1/2'
'y+1/2, x+1/2, z+1/2'

loop_
_atom_site_label
_atom_site_type_symbol
_atom_site_fract_x
_atom_site_fract_y
_atom_site_fract_z
_atom_site_U_iso_or_equiv
_atom_site_adp_type
_atom_site_occupancy
_atom_site_site_symmetry_order
_atom_site_calc_flag
_atom_site_refinement_flags_posn
_atom_site_refinement_flags_adp
_atom_site_refinement_flags_occupancy
Si1 Si 0.41748(4) 0.57362(4) 0.31108(4) 0.01947(17) Uani 1 1 d . . .
Mg1 Mg 0.500000 0.500000 0.500000 0.0296(4) Uani 1 4 d S T P
N1 N 0.500000 0.500000 0.3609(2) 0.0214(6) Uani 1 2 d S T P
C1 C 0.33609(17) 0.60957(18) 0.40895(16) 0.0207(5) Uani 1 1 d . . .
C2 C 0.29602(18) 0.53727(18) 0.46382(17) 0.0244(5) Uani 1 1 d . . .
H2 H 0.313183 0.472630 0.452671 0.029 Uiso 1 1 calc R . .
C3 C 0.23184(18) 0.5581(2) 0.53405(18) 0.0274(6) Uani 1 1 d . . .
H3 H 0.205813 0.507981 0.570339 0.033 Uiso 1 1 calc R . .
C4 C 0.20580(19) 0.6523(2) 0.55110(18) 0.0286(6) Uani 1 1 d . . .
H4 H 0.161741 0.666871 0.598822 0.034 Uiso 1 1 calc R . .
C5 C 0.24444(18) 0.72461(19) 0.49817(19) 0.0273(5) Uani 1 1 d . . .
H5 H 0.227260 0.789121 0.509973 0.033 Uiso 1 1 calc R . .
C6 C 0.30843(18) 0.70357(18) 0.42759(17) 0.0228(5) Uani 1 1 d . . .
H6 H 0.333770 0.754108 0.391414 0.027 Uiso 1 1 calc R . .
C7 C 0.46751(18) 0.68351(17) 0.25306(17) 0.0219(5) Uani 1 1 d . . .
C8 C 0.40606(18) 0.74632(18) 0.20707(17) 0.0249(5) Uani 1 1 d . . .
H8 H 0.339558 0.732830 0.205550 0.030 Uiso 1 1 calc R . .
C9 C 0.4399(2) 0.82762(18) 0.16377(18) 0.0289(6) Uani 1 1 d . . .
H9 H 0.396727 0.869494 0.133506 0.035 Uiso 1 1 calc R . .
C10 C 0.5372(2) 0.84804(19) 0.16452(19) 0.0317(6) Uani 1 1 d . . .
H10 H 0.560757 0.903933 0.135170 0.038 Uiso 1 1 calc R . .
C11 C 0.5995(2) 0.7859(2) 0.20859(19) 0.0316(6) Uani 1 1 d . . .
H11 H 0.666098 0.798911 0.208986 0.038 Uiso 1 1 calc R . .
C12 C 0.56453(19) 0.70491(19) 0.25208(18) 0.0259(5) Uani 1 1 d . . .
H12 H 0.607981 0.662984 0.281950 0.031 Uiso 1 1 calc R . .
C13 C 0.33572(18) 0.52250(17) 0.21915(17) 0.0221(5) Uani 1 1 d . . .
C14 C 0.24323(19) 0.49047(19) 0.23836(17) 0.0252(5) Uani 1 1 d . . .
H14 H 0.222006 0.488941 0.300440 0.030 Uiso 1 1 calc R . .
C15 C 0.1813(2) 0.46074(19) 0.16895(19) 0.0292(6) Uani 1 1 d . . .
H15 H 0.118734 0.439621 0.183886 0.035 Uiso 1 1 calc R . .
C16 C 0.2113(2) 0.46203(19) 0.07829(19) 0.0295(6) Uani 1 1 d . . .
H16 H 0.169341 0.441519 0.030820 0.035 Uiso 1 1 calc R . .
C17 C 0.3026(2) 0.49334(19) 0.05676(17) 0.0284(5) Uani 1 1 d . . .
H17 H 0.323342 0.494398 -0.005492 0.034 Uiso 1 1 calc R . .
C18 C 0.36365(19) 0.52310(18) 0.12630(18) 0.0252(5) Uani 1 1 d . . .
H18 H 0.426010 0.544452 0.110708 0.030 Uiso 1 1 calc R . .

loop_
_atom_site_aniso_label
_atom_site_aniso_U_11
_atom_site_aniso_U_22
_atom_site_aniso_U_33
_atom_site_aniso_U_23
_atom_site_aniso_U_13
_atom_site_aniso_U_12
Si1 0.0178(3) 0.0183(3) 0.0222(3) 0.0001(3) -0.0002(3) 0.0011(3)
Mg1 0.0338(6) 0.0338(6) 0.0211(8) 0.000 0.000 0.000
N1 0.0198(14) 0.0225(15) 0.0219(15) 0.000 0.000 -0.0004(13)
C1 0.0170(11) 0.0240(12) 0.0210(12) -0.0019(9) -0.0014(9) 0.0021(10)
C2 0.0232(12) 0.0235(12) 0.0264(12) -0.0004(10) -0.0029(10) 0.0014(10)
C3 0.0249(13) 0.0321(14) 0.0254(13) 0.0056(10) 0.0001(10) -0.0006(11)
C4 0.0226(12) 0.0365(14) 0.0267(13) 0.0010(11) 0.0033(10) 0.0055(11)
C5 0.0250(12) 0.0267(13) 0.0301(12) -0.0023(11) -0.0004(11) 0.0085(10)
C6 0.0202(11) 0.0230(12) 0.0252(12) 0.0021(10) -0.0011(9) 0.0018(10)
C7 0.0250(13) 0.0179(11) 0.0229(12) -0.0021(9) 0.0020(9) -0.0006(10)
C8 0.0245(12) 0.0253(12) 0.0249(13) -0.0007(10) 0.0026(10) 0.0018(10)
C9 0.0392(15) 0.0233(13) 0.0243(12) 0.0009(10) 0.0042(11) 0.0047(12)
C10 0.0429(16) 0.0230(13) 0.0292(13) 0.0001(10) 0.0109(11) -0.0071(12)
C11 0.0284(13) 0.0341(14) 0.0322(14) -0.0048(11) 0.0059(11) -0.0073(11)
C12 0.0236(12) 0.0258(13) 0.0282(12) -0.0046(10) 0.0019(10) 0.0004(11)
C13 0.0239(12) 0.0171(12) 0.0255(12) 0.0002(9) -0.0025(10) 0.0029(9)
C14 0.0270(13) 0.0238(13) 0.0247(12) 0.0022(10) -0.0007(10) -0.0032(10)
C15 0.0288(14) 0.0256(12) 0.0333(14) 0.0024(10) -0.0030(11) -0.0060(11)
C16 0.0345(14) 0.0231(12) 0.0308(14) -0.0014(10) -0.0071(11) -0.0010(11)
C17 0.0328(14) 0.0257(12) 0.0266(13) -0.0015(11) 0.0005(11) 0.0049(11)
C18 0.0241(13) 0.0232(13) 0.0282(13) -0.0006(10) 0.0008(10) 0.0031(11)

loop_
_atom_type_symbol
_atom_type_description
_atom_type_scat_dispersion_real
_atom_type_scat_dispersion_imag
_atom_type_scat_source
C C 0.0181 0.0091 'International Tables Vol C Tables 4.2.6.8 and 6.1.1.4'
H H 0.0000 0.0000 'International Tables Vol C Tables 4.2.6.8 and 6.1.1.4'
Mg Mg 0.1719 0.1771 'International Tables Vol C Tables 4.2.6.8 and 6.1.1.4'
N N 0.0311 0.0180 'International Tables Vol C Tables 4.2.6.8 and 6.1.1.4'
Si Si 0.2541 0.3302 'International Tables Vol C Tables 4.2.6.8 and 6.1.1.4'

loop_
_geom_angle_atom_site_label_1
_geom_angle_atom_site_label_2
_geom_angle_atom_site_label_3
_geom_angle
_geom_angle_site_symmetry_1
_geom_angle_site_symmetry_3
N1 Si1 C1 104.45(11) . .
N1 Si1 C7 115.43(9) . .
N1 Si1 C13 118.55(10) . .
C1 Si1 C13 105.45(11) . .
C7 Si1 C1 110.03(11) . .
C7 Si1 C13 102.49(11) . .
Si1 Mg1 Si1 139.352(15) 3_566 2_665
Si1 Mg1 Si1 58.84(2) 3_566 4_656
Si1 Mg1 Si1 139.352(15) 2_665 4_656
Mg1 Mg1 Si1 0(10) 4_656 2_665
Mg1 Mg1 Si1 0(10) 2_665 4_656
Mg1 Mg1 Si1 0(10) 2_665 3_566
Mg1 Mg1 Si1 0(10) 4_656 4_656
Mg1 Mg1 Si1 0(10) 3_566 3_566
Mg1 Mg1 Si1 0(10) 3_566 4_656
Mg1 Mg1 Si1 0(10) 4_656 3_566
Mg1 Mg1 Si1 0(10) 2_665 2_665
Mg1 Mg1 Si1 0(10) 3_566 2_665
Mg1 Mg1 Mg1 0.0 4_656 2_665
Mg1 Mg1 Mg1 0.0 4_656 3_566
Mg1 Mg1 Mg1 0.0 3_566 2_665
Mg1 Mg1 N1 0(10) 3_566 3_566
Mg1 Mg1 N1 0(10) 3_566 .
Mg1 Mg1 N1 0(10) 2_665 .
Mg1 Mg1 N1 0(10) 4_656 3_566
Mg1 Mg1 N1 0(10) 4_656 .
Mg1 Mg1 N1 0(10) 2_665 3_566
N1 Mg1 Si1 29.419(12) 3_566 3_566
N1 Mg1 Si1 29.419(11) . 2_665
N1 Mg1 Si1 29.419(12) 3_566 4_656
N1 Mg1 Si1 150.581(12) 3_566 2_665
N1 Mg1 Si1 150.581(12) . 3_566
N1 Mg1 Si1 150.581(12) . 4_656
N1 Mg1 N1 180.0 . 3_566
Si1 N1 Si1 129.92(18) . 2_665
Si1 N1 Mg1 115.04(9) 2_665 4_656
Si1 N1 Mg1 115.04(9) 2_665 .
Si1 N1 Mg1 115.04(9) . 3_566
Si1 N1 Mg1 115.04(9) 2_665 3_566
Si1 N1 Mg1 115.04(9) . 2_665
Si1 N1 Mg1 115.04(9) 2_665 2_665
Si1 N1 Mg1 115.04(9) . 4_656
Si1 N1 Mg1 115.04(9) . .
C2 C1 Si1 118.41(18) . .
C6 C1 Si1 124.27(19) . .
C6 C1 C2 117.2(2) . .
C1 C2 H2 119.2 . .
C3 C2 C1 121.6(2) . .
C3 C2 H2 119.2 . .
C2 C3 H3 120.0 . .
C2 C3 C4 119.9(2) . .
C4 C3 H3 120.0 . .
C3 C4 H4 120.2 . .
C5 C4 C3 119.5(2) . .
C5 C4 H4 120.2 . .
C4 C5 H5 119.8 . .
C4 C5 C6 120.5(2) . .
C6 C5 H5 119.8 . .
C1 C6 H6 119.3 . .
C5 C6 C1 121.3(2) . .
C5 C6 H6 119.3 . .
C8 C7 Si1 119.79(19) . .
C12 C7 Si1 122.8(2) . .
C12 C7 C8 117.4(2) . .
C7 C8 H8 119.2 . .
C9 C8 C7 121.5(2) . .
C9 C8 H8 119.2 . .
C8 C9 H9 120.0 . .
C8 C9 C10 120.0(3) . .
C10 C9 H9 120.0 . .
C9 C10 H10 120.3 . .
C11 C10 C9 119.3(2) . .
C11 C10 H10 120.3 . .
C10 C11 H11 120.0 . .
C12 C11 C10 120.1(3) . .
C12 C11 H11 120.0 . .
C7 C12 H12 119.2 . .
C11 C12 C7 121.7(3) . .
C11 C12 H12 119.2 . .
C14 C13 Si1 122.58(19) . .
C14 C13 C18 116.8(2) . .
C18 C13 Si1 120.38(19) . .
C13 C14 H14 119.1 . .
C15 C14 C13 121.8(2) . .
C15 C14 H14 119.1 . .
C14 C15 H15 120.1 . .
C16 C15 C14 119.8(3) . .
C16 C15 H15 120.1 . .
C15 C16 H16 120.1 . .
C15 C16 C17 119.9(2) . .
C17 C16 H16 120.1 . .
C16 C17 H17 120.1 . .
C18 C17 C16 119.9(2) . .
C18 C17 H17 120.1 . .
C13 C18 H18 119.1 . .
C17 C18 C13 121.8(2) . .
C17 C18 H18 119.1 . .

loop_
_geom_bond_atom_site_label_1
_geom_bond_atom_site_label_2
_geom_bond_distance
_geom_bond_site_symmetry_2
Si1 N1 1.7085(13) .
Si1 C1 1.890(2) .
Si1 C7 1.889(3) .
Si1 C13 1.899(3) .
Mg1 Mg1 0.0000 4_656
Mg1 Mg1 0.0000 2_665
Mg1 Mg1 0.0000 3_566
Mg1 N1 2.022(3) .
Mg1 N1 2.022(3) 3_566
C1 C2 1.405(4) .
C1 C6 1.398(4) .
C2 H2 0.9500 .
C2 C3 1.390(4) .
C3 H3 0.9500 .
C3 C4 1.391(4) .
C4 H4 0.9500 .
C4 C5 1.381(4) .
C5 H5 0.9500 .
C5 C6 1.393(4) .
C6 H6 0.9500 .
C7 C8 1.400(4) .
C7 C12 1.391(4) .
C8 H8 0.9500 .
C8 C9 1.384(4) .
C9 H9 0.9500 .
C9 C10 1.391(4) .
C10 H10 0.9500 .
C10 C11 1.388(4) .
C11 H11 0.9500 .
C11 C12 1.387(4) .
C12 H12 0.9500 .
C13 C14 1.398(4) .
C13 C18 1.405(4) .
C14 H14 0.9500 .
C14 C15 1.393(4) .
C15 H15 0.9500 .
C15 C16 1.382(4) .
C16 H16 0.9500 .
C16 C17 1.388(4) .
C17 H17 0.9500 .
C17 C18 1.387(4) .
C18 H18 0.9500 .
